data_1576760
loop_
_publ_author_name
'Liu, Xiaolin'
'Ki, Taeyoung'
'Yoo, Seungwoo'
'Deng, Guocheng'
'Bootharaju, Megalamane S.'
'Hyeon, Taeghwan'

_publ_section_title
;
 From chain to framework: atomically precise silver cluster-assembled
 architectures.
;
_journal_issue 8
_journal_name_full Nanoscale
_journal_page_first 4111
_journal_page_last 4116
_journal_paper_doi 10.1039/d5nr04708k
_journal_volume 18
_journal_year 2026
_chemical_formula_moiety 'C60 H76 Ag12 F18 N6 O12 S8, 2(C2 H3 N)'
_chemical_formula_sum 'C64 H82 Ag12 F18 N8 O12 S8'
_chemical_formula_weight 3048.29
_space_group_crystal_system monoclinic
_space_group_IT_number 15
_space_group_name_Hall '-C 2yc'
_space_group_name_H-M_alt 'C 1 2/c 1'
_atom_sites_solution_hydrogens geom
_atom_sites_solution_primary dual
_audit_creation_date 2025-09-29
_audit_creation_method
;
Olex2 1.3-alpha
(compiled 2020.09.11 svn.r3730fd0d for OlexSys, GUI svn.r6159)
;
_audit_update_record
;
2025-09-30 deposited with the CCDC.	2026-01-21 downloaded from the CCDC.
;
_cell_angle_alpha 90
_cell_angle_beta 94.3260(10)
_cell_angle_gamma 90
_cell_formula_units_Z 4
_cell_length_a 22.7360(2)
_cell_length_b 19.2691(2)
_cell_length_c 21.2711(2)
_cell_measurement_reflns_used 14126
_cell_measurement_temperature 100(2)
_cell_measurement_theta_max 64.9720
_cell_measurement_theta_min 4.5900
_cell_volume 9292.37(15)
_computing_cell_refinement 'CrysAlisPro 1.171.42.72a (Rigaku OD, 2022)'
_computing_data_collection 'CrysAlisPro 1.171.42.72a (Rigaku OD, 2022)'
_computing_data_reduction 'CrysAlisPro 1.171.42.72a (Rigaku OD, 2022)'
_computing_molecular_graphics 'Olex2 1.3-alpha (Dolomanov et al., 2009)'
_computing_publication_material 'Olex2 1.3-alpha (Dolomanov et al., 2009)'
_computing_structure_refinement 'SHELXL 2018/3 (Sheldrick, 2015)'
_computing_structure_solution 'SHELXT 2018/2 (Sheldrick, 2018)'
_diffrn_ambient_temperature 100(2)
_diffrn_detector 'Hybrid Pixel Array Detector'
_diffrn_detector_area_resol_mean 5.8140
_diffrn_measured_fraction_theta_full 0.979
_diffrn_measured_fraction_theta_max 0.979
_diffrn_measurement_details
;
List of Runs (angles in degrees, time in seconds):

  # Type    Start    End  Width  t~exp~   \w     \q     \k     \f   Frames
#--------------------------------------------------------------------------
  1  \w     -6.00  42.00   0.50    1.29    --   38.20  77.00  60.00   96
  2  \w     35.00  62.00   0.50    1.29    --   38.20  57.00 -30.00   54
  3  \w    -51.00  66.00   0.50    1.29    --   38.20 -57.00 150.00  234
  4  \w     45.00 127.00   0.50    1.29    --   38.20  77.00  60.00  164
  5  \w     -1.00  31.00   0.50    1.29    --   38.20  57.00 -30.00   64
  6  \w      3.00 128.00   0.50    5.17    --   92.60 -63.00 -30.00  250
  7  \w      3.00 121.00   0.50    5.17    --   92.60 -82.00 -30.00  236
  8  \w     95.00 120.00   0.50    5.17    --   92.60 -25.00-150.00   50
  9  \w     54.00 127.00   0.50    5.17    --   92.60 -63.00 120.00  146
 10  \w     42.00 137.00   0.50    5.17    --   92.60 -77.00 120.00  190
 11  \w      3.00  29.00   0.50    5.17    --   92.60 -77.00 120.00   52
 12  \w     65.00 133.00   0.50    5.17    --   92.60  82.00 -90.00  136
 13  \w      9.00  37.00   0.50    5.17    --   92.60 -63.00 120.00   56
 14  \w     50.00  81.00   0.50    5.17    --   92.60 -25.00-150.00   62
 15  \w     92.00 117.00   0.50    5.17    --   92.60  63.00   0.00   50
 16  \w     18.00  44.00   0.50    5.17    --   92.60 -25.00-150.00   52
;
_diffrn_measurement_device 'four-circle diffractometer'
_diffrn_measurement_device_type 'XtaLAB AFC12 (RINC): Kappa dual home/near'
_diffrn_measurement_method '\w scans'
_diffrn_orient_matrix_type 'CrysAlisPro convention (1999,Acta A55,543-557)'
_diffrn_orient_matrix_UB_11 -0.0237958000
_diffrn_orient_matrix_UB_12 0.0734228000
_diffrn_orient_matrix_UB_13 0.0112135000
_diffrn_orient_matrix_UB_21 0.0537999000
_diffrn_orient_matrix_UB_22 0.0149032000
_diffrn_orient_matrix_UB_23 0.0465144000
_diffrn_orient_matrix_UB_31 0.0341090000
_diffrn_orient_matrix_UB_32 0.0278259000
_diffrn_orient_matrix_UB_33 -0.0546128000
_diffrn_radiation_monochromator mirror
_diffrn_radiation_probe x-ray
_diffrn_radiation_type 'Cu K\a'
_diffrn_radiation_wavelength 1.54184
_diffrn_reflns_av_R_equivalents 0.1121
_diffrn_reflns_av_unetI/netI 0.0958
_diffrn_reflns_Laue_measured_fraction_full 0.979
_diffrn_reflns_Laue_measured_fraction_max 0.979
_diffrn_reflns_limit_h_max 26
_diffrn_reflns_limit_h_min -22
_diffrn_reflns_limit_k_max 22
_diffrn_reflns_limit_k_min -22
_diffrn_reflns_limit_l_max 24
_diffrn_reflns_limit_l_min -24
_diffrn_reflns_number 18692
_diffrn_reflns_point_group_measured_fraction_full 0.979
_diffrn_reflns_point_group_measured_fraction_max 0.979
_diffrn_reflns_theta_full 65.207
_diffrn_reflns_theta_max 65.207
_diffrn_reflns_theta_min 4.589
_diffrn_source 'micro-focus sealed X-ray tube'
_diffrn_source_type 'Rigaku (Cu) X-ray Source'
_exptl_absorpt_coefficient_mu 22.296
_exptl_absorpt_correction_T_max 0.403
_exptl_absorpt_correction_T_min 0.026
_exptl_absorpt_correction_type gaussian
_exptl_absorpt_process_details
;
CrysAlisPro 1.171.42.72a (Rigaku Oxford Diffraction, 2022)
Numerical absorption correction based on gaussian integration over
a multifaceted crystal model
Empirical absorption correction using spherical harmonics,
implemented in SCALE3 ABSPACK scaling algorithm.
;
_exptl_crystal_colour 'clear light colourless'
_exptl_crystal_colour_lustre clear
_exptl_crystal_colour_modifier light
_exptl_crystal_colour_primary colourless
_exptl_crystal_density_diffrn 2.179
_exptl_crystal_description block
_exptl_crystal_F_000 5888
_exptl_crystal_size_max 0.27
_exptl_crystal_size_mid 0.23
_exptl_crystal_size_min 0.15
_refine_diff_density_max 3.953
_refine_diff_density_min -2.619
_refine_diff_density_rms 0.429
_refine_ls_extinction_method none
_refine_ls_goodness_of_fit_ref 1.119
_refine_ls_hydrogen_treatment constr
_refine_ls_matrix_type full
_refine_ls_number_parameters 561
_refine_ls_number_reflns 7784
_refine_ls_number_restraints 6
_refine_ls_restrained_S_all 1.119
_refine_ls_R_factor_all 0.1052
_refine_ls_R_factor_gt 0.1019
_refine_ls_shift/su_max 0.001
_refine_ls_shift/su_mean 0.000
_refine_ls_structure_factor_coef Fsqd
_refine_ls_weighting_details 'w=1/[\s^2^(Fo^2^)+(0.2000P)^2^] where P=(Fo^2^+2Fc^2^)/3'
_refine_ls_weighting_scheme calc
_refine_ls_wR_factor_gt 0.2631
_refine_ls_wR_factor_ref 0.2678
_reflns_Friedel_coverage 0.000
_reflns_number_gt 7053
_reflns_number_total 7784
_reflns_threshold_expression 'I > 2\s(I)'
_cod_data_source_file d5nr04708k2.cif
_cod_data_source_block Ag12-Py2S
_cod_database_code 1576760
_shelx_shelxl_version_number 2018/3
_chemical_oxdiff_formula Ag12C62F18N10O12S8
_shelx_space_group_comment
;
The symmetry employed for this shelxl refinement is uniquely defined
by the following loop, which should always be used as a source of
symmetry information in preference to the above space-group names.
They are only intended as comments.
;
_cell_oxdiff_angle_alpha 89.967(2)
_cell_oxdiff_angle_beta 94.332(2)
_cell_oxdiff_angle_gamma 90.042(2)
_cell_oxdiff_length_a 22.7197(6)
_cell_oxdiff_length_b 19.2762(5)
_cell_oxdiff_length_c 21.2786(6)
_cell_oxdiff_measurement_reflns_used 14123
_cell_oxdiff_volume 9292.4(4)
_shelx_estimated_absorpt_t_max 0.135
_shelx_estimated_absorpt_t_min 0.065
_reflns_odcompleteness_completeness 99.69
_reflns_odcompleteness_iscentric 1
_reflns_odcompleteness_theta 62.30
_olex2_refinement_description
;
1. Fixed Uiso
 At 1.2 times of:
  All C(H) groups
 At 1.5 times of:
  All C(H,H,H) groups
2. Uiso/Uaniso restraints and constraints
Uanis(C21) \\sim Ueq: with sigma of 0.005 and sigma for terminal atoms of 0.01
3.a Aromatic/amide H refined with riding coordinates:
 C2(H2), C6(H6), C7(H7), C10(H10), C15(H15), C18(H18), C19(H19), C22(H22)
3.b Idealised Me refined as rotating group:
 C8(H8A,H8B,H8C), C9(H9A,H9B,H9C), C13(H13A,H13B,H13C), C16(H16A,H16B,H16C),
 C20(H20A,H20B,H20C), C23(H23A,H23B,H23C), C25(H25A,H25B,H25C), C26(H26A,H26B,
 H26C), C29(H29A,H29B,H29C), C30(H30A,H30B,H30C), C31(H31A,H31B,H31C)
;
_olex2_submission_special_instructions 'No special instructions were received'
_oxdiff_exptl_absorpt_empirical_details
;
Empirical correction (ABSPACK) includes:
- Absorption correction using spherical harmonics
- Frame scaling
;
_oxdiff_exptl_absorpt_empirical_full_max 2.592
_oxdiff_exptl_absorpt_empirical_full_min 0.230

loop_
_space_group_symop_operation_xyz
'x, y, z'
'-x, y, -z+1/2'
'x+1/2, y+1/2, z'
'-x+1/2, y+1/2, -z+1/2'
'-x, -y, -z'
'x, -y, z-1/2'
'-x+1/2, -y+1/2, -z'
'x+1/2, -y+1/2, z-1/2'

loop_
_atom_site_label
_atom_site_type_symbol
_atom_site_fract_x
_atom_site_fract_y
_atom_site_fract_z
_atom_site_U_iso_or_equiv
_atom_site_adp_type
_atom_site_occupancy
_atom_site_site_symmetry_order
_atom_site_calc_flag
_atom_site_refinement_flags_posn
_atom_site_refinement_flags_adp
_atom_site_refinement_flags_occupancy
_atom_site_disorder_assembly
_atom_site_disorder_group
Ag1 Ag 0.68756(3) 0.76662(4) 0.13713(3) 0.0284(3) Uani 1 1 d . . . . .
Ag2 Ag 0.23274(3) 0.64974(4) 0.41418(3) 0.0310(3) Uani 1 1 d . . . . .
Ag3 Ag 0.30221(3) 0.59134(4) 0.51881(3) 0.0293(3) Uani 1 1 d . . . . .
Ag4 Ag 0.32105(3) 0.69995(4) 0.63274(3) 0.0309(3) Uani 1 1 d . . . . .
Ag5 Ag 0.15065(4) 0.64597(4) 0.52569(3) 0.0335(3) Uani 1 1 d . . . . .
Ag6 Ag 0.40691(3) 0.69767(4) 0.52214(3) 0.0328(3) Uani 1 1 d . . . . .
S1 S 0.34061(11) 0.66084(13) 0.42757(10) 0.0259(5) Uani 1 1 d . . . . .
S2 S 0.23596(11) 0.62292(13) 0.60346(10) 0.0278(5) Uani 1 1 d . . . . .
S3 S 0.13470(11) 0.69844(13) 0.41897(10) 0.0268(5) Uani 1 1 d . . . . .
S4 S 0.69342(12) 0.67212(17) 0.44618(11) 0.0388(7) Uani 1 1 d . . . . .
F1 F -0.0218(3) 0.6701(4) 0.6854(4) 0.0515(18) Uani 1 1 d . . . . .
F2 F 0.4982(3) 0.5258(5) 0.6794(3) 0.0512(18) Uani 1 1 d . . . . .
F3 F 0.0087(4) 0.5652(4) 0.6775(4) 0.0518(18) Uani 1 1 d . . . . .
F4 F -0.0498(3) 0.6088(5) 0.6036(3) 0.0534(19) Uani 1 1 d . . . . .
F5 F 0.4154(3) 0.5314(5) 0.7203(3) 0.0517(19) Uani 1 1 d . . . . .
F6 F 0.1915(4) 0.3713(4) 0.4444(3) 0.0499(18) Uani 1 1 d . . . . .
F7 F 0.1831(4) 0.4043(4) 0.3491(3) 0.054(2) Uani 1 1 d . . . . .
O1 O 0.0583(3) 0.6176(4) 0.5611(3) 0.0354(17) Uani 1 1 d . . . . .
O2 O 0.2096(4) 0.5301(5) 0.3902(5) 0.052(2) Uani 1 1 d . . . . .
F8 F 0.2672(4) 0.3743(5) 0.3922(4) 0.0573(19) Uani 1 1 d . . . . .
O3 O 0.3808(4) 0.5290(4) 0.5722(4) 0.0431(19) Uani 1 1 d . . . . .
O4 O 0.0814(4) 0.6930(4) 0.6404(4) 0.0406(18) Uani 1 1 d . . . . .
O5 O 0.4289(4) 0.6216(5) 0.6140(4) 0.046(2) Uani 1 1 d . . . . .
N1 N 0.6903(4) 0.7519(5) 0.2450(4) 0.0313(19) Uani 1 1 d . . . . .
O6 O 0.2653(6) 0.4850(5) 0.4738(4) 0.061(3) Uani 1 1 d . . . . .
N2 N 0.5070(4) 0.6920(5) 0.5077(4) 0.0276(18) Uani 1 1 d . . . . .
F9 F 0.4332(5) 0.4484(5) 0.6575(4) 0.072(3) Uani 1 1 d . . . . .
C3 C 0.0794(5) 0.6498(6) 0.3639(4) 0.030(2) Uani 1 1 d . . . . .
N4 N 0.3678(5) 0.6926(5) 0.7327(4) 0.038(2) Uani 1 1 d . . . . .
C1 C 0.4137(5) 0.5611(6) 0.6114(4) 0.032(2) Uani 1 1 d . . . . .
C2 C 0.6408(5) 0.7518(6) 0.2739(5) 0.031(2) Uani 1 1 d . . . . .
H2 H 0.606700 0.767980 0.251709 0.037 Uiso 1 1 calc R U . . .
C32 C 0.3779(5) 0.5999(6) 0.3750(5) 0.032(2) Uani 1 1 d . . . . .
C4 C 0.2256(4) 0.5517(6) 0.6626(4) 0.028(2) Uani 1 1 d . . . . .
C5 C 0.3880(5) 0.6831(6) 0.7829(5) 0.034(2) Uani 1 1 d . . . . .
C6 C 0.7404(5) 0.7088(6) 0.3397(5) 0.031(2) Uani 1 1 d . . . . .
H6 H 0.775904 0.695866 0.361102 0.038 Uiso 1 1 calc R U . . .
C7 C 0.7396(5) 0.7308(6) 0.2779(5) 0.033(2) Uani 1 1 d . . . . .
H7 H 0.774769 0.730946 0.258247 0.039 Uiso 1 1 calc R U . . .
C8 C 0.1622(5) 0.5501(6) 0.6780(5) 0.038(2) Uani 1 1 d . . . . .
H8A H 0.152713 0.592580 0.698544 0.057 Uiso 1 1 calc R U . . .
H8B H 0.156130 0.511661 0.705538 0.057 Uiso 1 1 calc R U . . .
H8C H 0.137218 0.544963 0.639863 0.057 Uiso 1 1 calc R U . . .
N5 N -0.1141(5) 0.6479(7) 0.3864(6) 0.059(3) Uani 1 1 d . . . . .
C9 C 0.0290(5) 0.6976(6) 0.3477(5) 0.035(2) Uani 1 1 d . . . . .
H9A H 0.009534 0.708061 0.385072 0.053 Uiso 1 1 calc R U . . .
H9B H 0.001630 0.675822 0.317294 0.053 Uiso 1 1 calc R U . . .
H9C H 0.043397 0.739778 0.330326 0.053 Uiso 1 1 calc R U . . .
C10 C 0.6365(5) 0.7292(6) 0.3353(4) 0.033(2) Uani 1 1 d . . . . .
H10 H 0.600536 0.729124 0.353537 0.040 Uiso 1 1 calc R U . . .
C11 C 0.2305(6) 0.4826(7) 0.4246(5) 0.041(3) Uani 1 1 d . . . . .
C12 C -0.0037(5) 0.6244(6) 0.6442(5) 0.035(2) Uani 1 1 d . . . . .
C13 C 0.4308(5) 0.6344(6) 0.3529(5) 0.035(2) Uani 1 1 d . . . . .
H13A H 0.419177 0.676113 0.330667 0.052 Uiso 1 1 calc R U . . .
H13B H 0.449827 0.603711 0.325215 0.052 Uiso 1 1 calc R U . . .
H13C H 0.457556 0.645597 0.388481 0.052 Uiso 1 1 calc R U . . .
C14 C 0.0508(5) 0.6479(6) 0.6124(5) 0.032(2) Uani 1 1 d . . . . .
C15 C 0.5947(5) 0.7443(6) 0.4735(4) 0.031(2) Uani 1 1 d . . . . .
H15 H 0.614830 0.784722 0.464627 0.037 Uiso 1 1 calc R U . . .
C16 C 0.2646(6) 0.5674(6) 0.7228(5) 0.038(2) Uani 1 1 d . . . . .
H16A H 0.305121 0.569629 0.713125 0.057 Uiso 1 1 calc R U . . .
H16B H 0.259941 0.531313 0.753164 0.057 Uiso 1 1 calc R U . . .
H16C H 0.253175 0.611052 0.739892 0.057 Uiso 1 1 calc R U . . .
C17 C 0.6892(5) 0.7061(6) 0.3695(5) 0.032(2) Uani 1 1 d . . . . .
C18 C 0.5363(5) 0.7476(6) 0.4921(4) 0.028(2) Uani 1 1 d . . . . .
H18 H 0.517874 0.790657 0.493313 0.034 Uiso 1 1 calc R U . . .
C19 C 0.5345(5) 0.6291(6) 0.5069(5) 0.035(2) Uani 1 1 d . . . . .
H19 H 0.514928 0.590042 0.520246 0.042 Uiso 1 1 calc R U . . .
C20 C 0.2445(6) 0.4845(6) 0.6335(6) 0.042(3) Uani 1 1 d . . . . .
H20A H 0.228065 0.481754 0.590627 0.063 Uiso 1 1 calc R U . . .
H20B H 0.230765 0.446036 0.657000 0.063 Uiso 1 1 calc R U . . .
H20C H 0.286794 0.483012 0.634250 0.063 Uiso 1 1 calc R U . . .
C21 C 0.6210(5) 0.6810(6) 0.4689(4) 0.028(2) Uani 1 1 d . U . . .
C22 C 0.5911(5) 0.6215(6) 0.4867(4) 0.029(2) Uani 1 1 d . . . . .
H22 H 0.608493 0.577968 0.485027 0.035 Uiso 1 1 calc R U . . .
C23 C 0.3965(6) 0.5334(6) 0.4132(5) 0.037(2) Uani 1 1 d . . . . .
H23A H 0.418675 0.546450 0.451619 0.055 Uiso 1 1 calc R U . . .
H23B H 0.420475 0.504582 0.388602 0.055 Uiso 1 1 calc R U . . .
H23C H 0.361950 0.508242 0.422996 0.055 Uiso 1 1 calc R U . . .
C24 C -0.1013(6) 0.6036(7) 0.4211(6) 0.043(3) Uani 1 1 d . . . . .
C25 C 0.3345(6) 0.5786(6) 0.3196(5) 0.041(3) Uani 1 1 d . . . . .
H25A H 0.302321 0.553324 0.335284 0.062 Uiso 1 1 calc R U . . .
H25B H 0.354406 0.549846 0.291109 0.062 Uiso 1 1 calc R U . . .
H25C H 0.319707 0.619416 0.297907 0.062 Uiso 1 1 calc R U . . .
C26 C 0.1103(6) 0.6295(7) 0.3058(4) 0.037(3) Uani 1 1 d . . . . .
H26A H 0.115780 0.669971 0.280567 0.056 Uiso 1 1 calc R U . . .
H26B H 0.086757 0.596226 0.281682 0.056 Uiso 1 1 calc R U . . .
H26C H 0.148052 0.609532 0.318537 0.056 Uiso 1 1 calc R U . . .
C27 C 0.4404(5) 0.5152(7) 0.6671(5) 0.039(3) Uani 1 1 d . . . . .
C28 C 0.2177(6) 0.4086(6) 0.4019(6) 0.038(3) Uani 1 1 d . . . . .
C29 C 0.0612(5) 0.5857(7) 0.3987(5) 0.038(3) Uani 1 1 d . . . . .
H29A H 0.094699 0.555895 0.406866 0.058 Uiso 1 1 calc R U . . .
H29B H 0.031050 0.561424 0.373369 0.058 Uiso 1 1 calc R U . . .
H29C H 0.046147 0.599127 0.437881 0.058 Uiso 1 1 calc R U . . .
C30 C 0.4129(6) 0.6714(7) 0.8468(6) 0.042(3) Uani 1 1 d . . . . .
H30A H 0.453313 0.657245 0.845946 0.063 Uiso 1 1 calc R U . . .
H30B H 0.390968 0.635656 0.866096 0.063 Uiso 1 1 calc R U . . .
H30C H 0.410895 0.713494 0.870655 0.063 Uiso 1 1 calc R U . . .
C31 C -0.0850(7) 0.5509(8) 0.4656(6) 0.053(3) Uani 1 1 d . . . . .
H31A H -0.078081 0.508326 0.443854 0.079 Uiso 1 1 calc R U . . .
H31B H -0.116202 0.544183 0.492989 0.079 Uiso 1 1 calc R U . . .
H31C H -0.049667 0.564391 0.490135 0.079 Uiso 1 1 calc R U . . .

loop_
_atom_site_aniso_label
_atom_site_aniso_U_11
_atom_site_aniso_U_22
_atom_site_aniso_U_33
_atom_site_aniso_U_23
_atom_site_aniso_U_13
_atom_site_aniso_U_12
Ag1 0.0347(5) 0.0358(5) 0.0143(4) 0.0004(3) -0.0005(3) -0.0017(3)
Ag2 0.0307(5) 0.0435(5) 0.0183(4) 0.0020(3) -0.0025(3) 0.0033(3)
Ag3 0.0348(5) 0.0396(5) 0.0129(4) 0.0000(3) -0.0011(3) 0.0017(3)
Ag4 0.0359(5) 0.0394(5) 0.0173(4) -0.0002(3) 0.0007(3) -0.0024(3)
Ag5 0.0405(5) 0.0458(5) 0.0133(4) 0.0013(3) -0.0047(3) -0.0040(3)
Ag6 0.0335(5) 0.0447(5) 0.0199(4) -0.0062(3) 0.0001(3) -0.0013(3)
S1 0.0308(12) 0.0330(12) 0.0136(10) -0.0018(9) 0.0005(9) 0.0028(9)
S2 0.0357(13) 0.0340(13) 0.0138(10) 0.0010(9) 0.0023(9) 0.0008(10)
S3 0.0309(12) 0.0369(14) 0.0120(10) -0.0014(8) -0.0036(8) -0.0022(9)
S4 0.0373(14) 0.0599(18) 0.0191(11) 0.0118(11) 0.0022(10) 0.0109(13)
F1 0.049(4) 0.061(5) 0.046(4) -0.018(4) 0.015(3) 0.001(4)
F2 0.038(4) 0.079(5) 0.036(3) 0.005(4) -0.001(3) 0.010(4)
F3 0.054(4) 0.054(4) 0.048(4) 0.022(3) 0.006(3) -0.004(3)
F4 0.039(4) 0.084(6) 0.037(4) -0.003(4) -0.002(3) -0.012(4)
F5 0.049(4) 0.077(5) 0.030(3) 0.021(3) 0.012(3) 0.018(4)
F6 0.065(5) 0.046(4) 0.038(4) 0.007(3) -0.002(3) -0.015(4)
F7 0.071(5) 0.057(5) 0.032(4) -0.002(3) -0.016(3) -0.006(4)
O1 0.039(4) 0.045(4) 0.021(3) -0.004(3) 0.000(3) -0.005(3)
O2 0.042(5) 0.053(5) 0.060(6) 0.002(5) -0.012(4) 0.006(4)
F8 0.051(4) 0.056(5) 0.065(5) -0.014(4) 0.004(4) 0.002(4)
O3 0.041(4) 0.044(5) 0.042(4) -0.013(4) -0.013(4) 0.012(4)
O4 0.045(5) 0.044(4) 0.032(4) -0.005(3) -0.001(3) -0.010(4)
O5 0.060(6) 0.047(5) 0.030(4) 0.010(4) -0.007(4) -0.014(4)
N1 0.034(5) 0.037(5) 0.023(4) -0.005(4) 0.003(3) -0.010(4)
O6 0.105(9) 0.053(6) 0.023(4) 0.000(4) -0.011(5) -0.018(5)
N2 0.030(4) 0.038(5) 0.014(3) -0.001(3) -0.006(3) 0.009(4)
F9 0.101(7) 0.050(5) 0.061(5) 0.009(4) -0.026(5) 0.013(5)
C3 0.029(5) 0.045(6) 0.015(4) -0.005(4) -0.007(4) -0.008(4)
N4 0.041(5) 0.047(6) 0.027(5) 0.010(4) 0.001(4) -0.001(4)
C1 0.034(5) 0.049(7) 0.014(4) 0.007(4) 0.001(4) 0.000(5)
C2 0.038(6) 0.033(5) 0.021(5) -0.003(4) 0.003(4) 0.003(4)
C32 0.034(5) 0.039(6) 0.024(5) 0.003(4) 0.011(4) 0.007(5)
C4 0.029(5) 0.035(5) 0.022(5) 0.009(4) 0.004(4) 0.002(4)
C5 0.028(5) 0.039(6) 0.033(6) 0.000(5) -0.005(4) -0.002(4)
C6 0.034(6) 0.038(6) 0.022(5) -0.006(4) 0.003(4) 0.002(4)
C7 0.038(6) 0.040(6) 0.020(5) 0.002(4) 0.003(4) 0.000(5)
C8 0.046(6) 0.034(6) 0.034(5) 0.014(5) 0.001(5) -0.007(5)
N5 0.045(7) 0.070(8) 0.060(7) 0.003(7) -0.002(6) 0.007(6)
C9 0.034(6) 0.043(6) 0.027(5) -0.004(4) -0.007(4) -0.006(5)
C10 0.037(6) 0.050(7) 0.012(4) -0.005(4) -0.001(4) -0.003(5)
C11 0.043(6) 0.049(7) 0.031(6) -0.010(5) 0.001(5) -0.003(5)
C12 0.035(6) 0.045(6) 0.025(5) -0.008(5) 0.002(4) -0.006(5)
C13 0.038(6) 0.041(6) 0.026(5) 0.000(4) 0.005(4) 0.014(5)
C14 0.037(6) 0.040(6) 0.016(4) -0.002(4) -0.007(4) 0.005(5)
C15 0.036(5) 0.038(6) 0.018(4) 0.002(4) -0.003(4) -0.003(4)
C16 0.053(7) 0.042(6) 0.018(5) 0.012(4) -0.002(4) 0.008(5)
C17 0.036(6) 0.039(6) 0.019(4) 0.002(4) -0.002(4) 0.003(4)
C18 0.031(5) 0.040(5) 0.013(4) 0.002(4) 0.002(4) 0.002(4)
C19 0.041(6) 0.044(6) 0.019(5) -0.002(4) -0.003(4) 0.002(5)
C20 0.056(7) 0.038(6) 0.034(6) 0.004(5) 0.008(5) -0.001(6)
C21 0.033(4) 0.033(4) 0.015(3) 0.000(3) -0.005(3) 0.005(3)
C22 0.034(5) 0.039(6) 0.012(4) -0.001(4) -0.006(4) 0.010(4)
C23 0.046(6) 0.040(6) 0.025(5) 0.000(4) 0.005(4) 0.009(5)
C24 0.037(6) 0.047(7) 0.046(7) -0.015(6) 0.002(5) 0.004(5)
C25 0.059(7) 0.038(6) 0.025(5) -0.015(5) -0.003(5) 0.014(5)
C26 0.051(7) 0.050(7) 0.010(4) -0.010(4) -0.004(4) 0.007(5)
C27 0.038(6) 0.052(7) 0.027(5) 0.009(5) -0.002(4) 0.014(5)
C28 0.049(7) 0.031(6) 0.034(6) -0.007(4) 0.001(5) -0.001(5)
C29 0.043(6) 0.047(7) 0.024(5) -0.003(5) -0.002(5) -0.004(5)
C30 0.039(6) 0.052(7) 0.032(6) 0.000(5) -0.014(5) -0.002(5)
C31 0.064(9) 0.053(8) 0.040(7) 0.001(6) -0.005(6) 0.011(7)

loop_
_atom_type_symbol
_atom_type_description
_atom_type_scat_dispersion_real
_atom_type_scat_dispersion_imag
_atom_type_scat_source
C C 0.0181 0.0091 'International Tables Vol C Tables 4.2.6.8 and 6.1.1.4'
H H 0.0000 0.0000 'International Tables Vol C Tables 4.2.6.8 and 6.1.1.4'
Ag Ag 0.1306 4.2820 'International Tables Vol C Tables 4.2.6.8 and 6.1.1.4'
F F 0.0727 0.0534 'International Tables Vol C Tables 4.2.6.8 and 6.1.1.4'
N N 0.0311 0.0180 'International Tables Vol C Tables 4.2.6.8 and 6.1.1.4'
O O 0.0492 0.0322 'International Tables Vol C Tables 4.2.6.8 and 6.1.1.4'
S S 0.3331 0.5567 'International Tables Vol C Tables 4.2.6.8 and 6.1.1.4'

loop_
_exptl_crystal_face_index_h
_exptl_crystal_face_index_k
_exptl_crystal_face_index_l
_exptl_crystal_face_perp_dist
5 2 12 0.0741
-5 -2 -12 0.0741
-12 -6 5 0.0899
8 4 -11 0.1440
9 -6 -9 0.0996
0 12 -4 0.1019
-3 -11 7 0.1012
-9 7 9 0.1004
11 5 7 0.1195
-14 4 2 0.0926
-4 10 -7 0.1034
-4 -10 -6 0.0978
4 10 7 0.0991
-1 7 12 0.0846
11 -2 8 0.1090

loop_
_geom_angle_atom_site_label_1
_geom_angle_atom_site_label_2
_geom_angle_atom_site_label_3
_geom_angle
_geom_angle_site_symmetry_1
_geom_angle_site_symmetry_3
_geom_angle_publ_flag
Ag4 Ag1 Ag2 63.12(2) 8_565 2_655 ?
Ag5 Ag1 Ag2 105.35(3) 8_565 2_655 ?
Ag5 Ag1 Ag4 94.36(3) 8_565 8_565 ?
S1 Ag1 Ag2 50.05(6) 2_655 2_655 ?
S1 Ag1 Ag4 111.10(6) 2_655 8_565 ?
S1 Ag1 Ag5 88.74(6) 2_655 8_565 ?
S1 Ag1 S2 128.79(7) 2_655 8_565 ?
S1 Ag1 O4 93.4(2) 2_655 8_565 ?
S2 Ag1 Ag2 103.36(6) 8_565 2_655 ?
S2 Ag1 Ag4 50.93(6) 8_565 8_565 ?
S2 Ag1 Ag5 53.11(6) 8_565 8_565 ?
S2 Ag1 O4 100.6(2) 8_565 8_565 ?
O4 Ag1 Ag2 143.5(2) 8_565 2_655 ?
O4 Ag1 Ag4 150.2(2) 8_565 8_565 ?
O4 Ag1 Ag5 68.73(18) 8_565 8_565 ?
N1 Ag1 Ag2 106.5(2) . 2_655 ?
N1 Ag1 Ag4 95.8(2) . 8_565 ?
N1 Ag1 Ag5 147.8(2) . 8_565 ?
N1 Ag1 S1 115.5(2) . 2_655 ?
N1 Ag1 S2 113.9(2) . 8_565 ?
N1 Ag1 O4 88.0(3) . 8_565 ?
Ag1 Ag2 Ag4 58.04(2) 2_655 7_566 ?
Ag3 Ag2 Ag1 104.68(3) . 2_655 ?
Ag3 Ag2 Ag4 139.25(3) . 7_566 ?
Ag3 Ag2 Ag5 74.16(3) . . ?
Ag5 Ag2 Ag1 132.36(3) . 2_655 ?
Ag5 Ag2 Ag4 91.21(3) . 7_566 ?
S1 Ag2 Ag1 51.70(6) . 2_655 ?
S1 Ag2 Ag3 57.07(5) . . ?
S1 Ag2 Ag4 107.77(7) . 7_566 ?
S1 Ag2 Ag5 124.17(5) . . ?
S3 Ag2 Ag1 107.06(6) . 2_655 ?
S3 Ag2 Ag3 125.05(6) . . ?
S3 Ag2 Ag4 49.24(6) . 7_566 ?
S3 Ag2 Ag5 51.31(5) . . ?
S3 Ag2 S1 150.82(9) . . ?
O2 Ag2 Ag1 137.3(3) . 2_655 ?
O2 Ag2 Ag3 83.5(2) . . ?
O2 Ag2 Ag4 135.4(2) . 7_566 ?
O2 Ag2 Ag5 90.3(3) . . ?
O2 Ag2 S1 107.9(2) . . ?
O2 Ag2 S3 101.1(2) . . ?
Ag2 Ag3 Ag4 111.45(3) . . ?
Ag2 Ag3 Ag6 97.71(3) . . ?
Ag6 Ag3 Ag4 59.92(2) . . ?
S1 Ag3 Ag2 53.52(6) . . ?
S1 Ag3 Ag4 101.39(6) . . ?
S1 Ag3 Ag6 51.33(5) . . ?
S2 Ag3 Ag2 97.86(6) . . ?
S2 Ag3 Ag4 49.62(6) . . ?
S2 Ag3 Ag6 108.73(6) . . ?
S2 Ag3 S1 132.35(8) . . ?
O3 Ag3 Ag2 157.6(2) . . ?
O3 Ag3 Ag4 85.16(19) . . ?
O3 Ag3 Ag6 77.1(2) . . ?
O3 Ag3 S1 109.9(2) . . ?
O3 Ag3 S2 104.5(2) . . ?
O3 Ag3 O6 89.2(3) . . ?
O6 Ag3 Ag2 82.5(2) . . ?
O6 Ag3 Ag4 152.4(2) . . ?
O6 Ag3 Ag6 144.4(3) . . ?
O6 Ag3 S1 105.9(2) . . ?
O6 Ag3 S2 106.5(3) . . ?
Ag1 Ag4 Ag2 58.84(2) 8_466 7_566 ?
Ag1 Ag4 Ag3 94.75(3) 8_466 . ?
Ag1 Ag4 Ag6 133.02(3) 8_466 . ?
Ag3 Ag4 Ag2 108.77(3) . 7_566 ?
Ag6 Ag4 Ag2 91.31(3) . 7_566 ?
Ag6 Ag4 Ag3 58.96(2) . . ?
S2 Ag4 Ag1 52.21(6) . 8_466 ?
S2 Ag4 Ag2 100.76(6) . 7_566 ?
S2 Ag4 Ag3 50.39(5) . . ?
S2 Ag4 Ag6 108.53(6) . . ?
S2 Ag4 S3 133.78(8) . 7_566 ?
S3 Ag4 Ag1 106.11(6) 7_566 8_466 ?
S3 Ag4 Ag2 47.49(6) 7_566 7_566 ?
S3 Ag4 Ag3 102.38(6) 7_566 . ?
S3 Ag4 Ag6 52.55(6) 7_566 . ?
N4 Ag4 Ag1 111.6(3) . 8_466 ?
N4 Ag4 Ag2 118.1(3) . 7_566 ?
N4 Ag4 Ag3 133.0(3) . . ?
N4 Ag4 Ag6 114.6(3) . . ?
N4 Ag4 S2 119.4(3) . . ?
N4 Ag4 S3 106.3(3) . 7_566 ?
Ag1 Ag5 Ag2 116.25(3) 8_466 . ?
S2 Ag5 Ag1 54.11(6) . 8_466 ?
S2 Ag5 Ag2 91.63(6) . . ?
S3 Ag5 Ag1 120.66(6) . 8_466 ?
S3 Ag5 Ag2 49.65(6) . . ?
S3 Ag5 S2 136.97(8) . . ?
O1 Ag5 Ag1 94.71(18) . 8_466 ?
O1 Ag5 Ag2 147.95(17) . . ?
O1 Ag5 S2 114.57(19) . . ?
O1 Ag5 S3 108.36(19) . . ?
Ag3 Ag6 Ag4 61.12(2) . . ?
S1 Ag6 Ag3 52.53(6) . . ?
S1 Ag6 Ag4 103.38(6) . . ?
S1 Ag6 S3 112.75(8) . 7_566 ?
S3 Ag6 Ag3 102.27(6) 7_566 . ?
S3 Ag6 Ag4 50.17(6) 7_566 . ?
O5 Ag6 Ag3 74.8(2) . . ?
O5 Ag6 Ag4 61.3(2) . . ?
O5 Ag6 S1 122.6(2) . . ?
O5 Ag6 S3 97.9(2) . 7_566 ?
N2 Ag6 Ag3 135.7(2) . . ?
N2 Ag6 Ag4 139.82(19) . . ?
N2 Ag6 S1 114.4(2) . . ?
N2 Ag6 S3 120.0(2) . 7_566 ?
N2 Ag6 O5 86.2(3) . . ?
Ag1 S1 Ag3 138.60(10) 2_655 . ?
Ag1 S1 Ag6 108.70(10) 2_655 . ?
Ag2 S1 Ag1 78.25(7) . 2_655 ?
Ag2 S1 Ag3 69.42(7) . . ?
Ag2 S1 Ag6 130.40(9) . . ?
Ag6 S1 Ag3 76.14(6) . . ?
C32 S1 Ag1 106.9(3) . 2_655 ?
C32 S1 Ag2 111.7(4) . . ?
C32 S1 Ag3 108.7(3) . . ?
C32 S1 Ag6 112.5(4) . . ?
Ag3 S2 Ag1 134.95(10) . 8_466 ?
Ag4 S2 Ag1 76.86(7) . 8_466 ?
Ag4 S2 Ag3 79.98(8) . . ?
Ag4 S2 Ag5 127.82(10) . . ?
Ag5 S2 Ag1 72.78(7) . 8_466 ?
Ag5 S2 Ag3 92.65(7) . . ?
C4 S2 Ag1 110.2(3) . 8_466 ?
C4 S2 Ag3 114.4(3) . . ?
C4 S2 Ag4 113.7(3) . . ?
C4 S2 Ag5 116.2(3) . . ?
Ag2 S3 Ag4 83.27(8) . 7_566 ?
Ag2 S3 Ag5 79.04(7) . . ?
Ag2 S3 Ag6 133.79(10) . 7_566 ?
Ag4 S3 Ag6 77.27(8) 7_566 7_566 ?
Ag5 S3 Ag4 133.30(10) . 7_566 ?
Ag5 S3 Ag6 84.59(7) . 7_566 ?
C3 S3 Ag2 110.5(4) . . ?
C3 S3 Ag4 112.6(3) . 7_566 ?
C3 S3 Ag5 114.0(3) . . ?
C3 S3 Ag6 115.6(4) . 7_566 ?
C17 S4 C21 103.5(5) . . ?
C14 O1 Ag5 110.5(7) . . ?
C11 O2 Ag2 120.7(8) . . ?
C1 O3 Ag3 117.6(7) . . ?
C14 O4 Ag1 134.7(8) . 8_466 ?
C1 O5 Ag6 119.6(7) . . ?
C2 N1 Ag1 120.1(7) . . ?
C2 N1 C7 117.7(9) . . ?
C7 N1 Ag1 121.1(7) . . ?
C11 O6 Ag3 122.9(9) . . ?
C18 N2 Ag6 120.9(7) . . ?
C18 N2 C19 118.6(10) . . ?
C19 N2 Ag6 119.9(8) . . ?
C9 C3 S3 107.4(7) . . ?
C9 C3 C26 111.5(9) . . ?
C9 C3 C29 112.5(10) . . ?
C26 C3 S3 107.7(7) . . ?
C29 C3 S3 107.1(7) . . ?
C29 C3 C26 110.4(10) . . ?
C5 N4 Ag4 173.3(10) . . ?
O3 C1 C27 114.0(10) . . ?
O5 C1 O3 131.5(10) . . ?
O5 C1 C27 114.5(10) . . ?
N1 C2 H2 118.0 . . ?
N1 C2 C10 124.1(11) . . ?
C10 C2 H2 118.0 . . ?
C13 C32 S1 108.9(8) . . ?
C13 C32 C23 109.8(9) . . ?
C13 C32 C25 111.6(9) . . ?
C23 C32 S1 108.7(7) . . ?
C25 C32 S1 109.4(7) . . ?
C25 C32 C23 108.4(10) . . ?
C8 C4 S2 109.3(7) . . ?
C8 C4 C16 109.0(9) . . ?
C8 C4 C20 112.3(10) . . ?
C16 C4 S2 108.7(7) . . ?
C20 C4 S2 107.2(7) . . ?
C20 C4 C16 110.3(9) . . ?
N4 C5 C30 179.3(14) . . ?
C7 C6 H6 119.9 . . ?
C17 C6 H6 119.9 . . ?
C17 C6 C7 120.1(11) . . ?
N1 C7 C6 122.8(10) . . ?
N1 C7 H7 118.6 . . ?
C6 C7 H7 118.6 . . ?
C4 C8 H8A 109.5 . . ?
C4 C8 H8B 109.5 . . ?
C4 C8 H8C 109.5 . . ?
H8A C8 H8B 109.5 . . ?
H8A C8 H8C 109.5 . . ?
H8B C8 H8C 109.5 . . ?
C3 C9 H9A 109.5 . . ?
C3 C9 H9B 109.5 . . ?
C3 C9 H9C 109.5 . . ?
H9A C9 H9B 109.5 . . ?
H9A C9 H9C 109.5 . . ?
H9B C9 H9C 109.5 . . ?
C2 C10 H10 121.2 . . ?
C2 C10 C17 117.5(10) . . ?
C17 C10 H10 121.2 . . ?
O2 C11 O6 130.4(12) . . ?
O2 C11 C28 116.5(10) . . ?
O6 C11 C28 112.9(12) . . ?
F1 C12 F3 106.0(9) . . ?
F1 C12 F4 107.9(10) . . ?
F1 C12 C14 113.4(10) . . ?
F3 C12 C14 109.7(9) . . ?
F4 C12 F3 105.5(10) . . ?
F4 C12 C14 113.8(9) . . ?
C32 C13 H13A 109.5 . . ?
C32 C13 H13B 109.5 . . ?
C32 C13 H13C 109.5 . . ?
H13A C13 H13B 109.5 . . ?
H13A C13 H13C 109.5 . . ?
H13B C13 H13C 109.5 . . ?
O1 C14 C12 114.4(10) . . ?
O4 C14 O1 129.4(11) . . ?
O4 C14 C12 116.2(9) . . ?
C18 C15 H15 120.5 . . ?
C21 C15 H15 120.5 . . ?
C21 C15 C18 119.1(10) . . ?
C4 C16 H16A 109.5 . . ?
C4 C16 H16B 109.5 . . ?
C4 C16 H16C 109.5 . . ?
H16A C16 H16B 109.5 . . ?
H16A C16 H16C 109.5 . . ?
H16B C16 H16C 109.5 . . ?
C6 C17 S4 117.1(8) . . ?
C6 C17 C10 117.7(9) . . ?
C10 C17 S4 125.2(8) . . ?
N2 C18 C15 122.4(10) . . ?
N2 C18 H18 118.8 . . ?
C15 C18 H18 118.8 . . ?
N2 C19 H19 119.0 . . ?
N2 C19 C22 122.1(11) . . ?
C22 C19 H19 119.0 . . ?
C4 C20 H20A 109.5 . . ?
C4 C20 H20B 109.5 . . ?
C4 C20 H20C 109.5 . . ?
H20A C20 H20B 109.5 . . ?
H20A C20 H20C 109.5 . . ?
H20B C20 H20C 109.5 . . ?
C15 C21 S4 122.1(9) . . ?
C15 C21 C22 119.1(10) . . ?
C22 C21 S4 118.7(8) . . ?
C19 C22 C21 118.5(10) . . ?
C19 C22 H22 120.8 . . ?
C21 C22 H22 120.8 . . ?
C32 C23 H23A 109.5 . . ?
C32 C23 H23B 109.5 . . ?
C32 C23 H23C 109.5 . . ?
H23A C23 H23B 109.5 . . ?
H23A C23 H23C 109.5 . . ?
H23B C23 H23C 109.5 . . ?
N5 C24 C31 177.9(14) . . ?
C32 C25 H25A 109.5 . . ?
C32 C25 H25B 109.5 . . ?
C32 C25 H25C 109.5 . . ?
H25A C25 H25B 109.5 . . ?
H25A C25 H25C 109.5 . . ?
H25B C25 H25C 109.5 . . ?
C3 C26 H26A 109.5 . . ?
C3 C26 H26B 109.5 . . ?
C3 C26 H26C 109.5 . . ?
H26A C26 H26B 109.5 . . ?
H26A C26 H26C 109.5 . . ?
H26B C26 H26C 109.5 . . ?
F2 C27 F5 105.8(10) . . ?
F2 C27 C1 112.5(10) . . ?
F5 C27 C1 110.0(9) . . ?
F9 C27 F2 106.9(10) . . ?
F9 C27 F5 107.7(11) . . ?
F9 C27 C1 113.6(10) . . ?
F6 C28 F8 105.4(10) . . ?
F6 C28 C11 112.0(10) . . ?
F7 C28 F6 106.0(10) . . ?
F7 C28 F8 106.9(10) . . ?
F7 C28 C11 114.4(10) . . ?
F8 C28 C11 111.5(10) . . ?
C3 C29 H29A 109.5 . . ?
C3 C29 H29B 109.5 . . ?
C3 C29 H29C 109.5 . . ?
H29A C29 H29B 109.5 . . ?
H29A C29 H29C 109.5 . . ?
H29B C29 H29C 109.5 . . ?
C5 C30 H30A 109.5 . . ?
C5 C30 H30B 109.5 . . ?
C5 C30 H30C 109.5 . . ?
H30A C30 H30B 109.5 . . ?
H30A C30 H30C 109.5 . . ?
H30B C30 H30C 109.5 . . ?
C24 C31 H31A 109.5 . . ?
C24 C31 H31B 109.5 . . ?
C24 C31 H31C 109.5 . . ?
H31A C31 H31B 109.5 . . ?
H31A C31 H31C 109.5 . . ?
H31B C31 H31C 109.5 . . ?

loop_
_geom_bond_atom_site_label_1
_geom_bond_atom_site_label_2
_geom_bond_distance
_geom_bond_site_symmetry_2
_geom_bond_publ_flag
Ag1 Ag2 3.1378(11) 2_655 ?
Ag1 Ag4 3.1111(11) 8_565 ?
Ag1 Ag5 2.9766(10) 8_565 ?
Ag1 S1 2.515(2) 2_655 ?
Ag1 S2 2.525(3) 8_565 ?
Ag1 O4 2.541(9) 8_565 ?
Ag1 N1 2.308(8) . ?
Ag2 Ag3 2.8607(10) . ?
Ag2 Ag4 3.2707(11) 7_566 ?
Ag2 Ag5 3.1278(10) . ?
Ag2 S1 2.457(3) . ?
Ag2 S3 2.428(3) . ?
Ag2 O2 2.411(10) . ?
Ag3 Ag4 3.2062(10) . ?
Ag3 Ag6 3.1374(11) . ?
Ag3 S1 2.565(2) . ?
Ag3 S2 2.508(2) . ?
Ag3 O3 2.371(8) . ?
Ag3 O6 2.388(10) . ?
Ag4 Ag6 3.1685(10) . ?
Ag4 S2 2.480(3) . ?
Ag4 S3 2.495(3) 7_566 ?
Ag4 N4 2.310(9) . ?
Ag5 S2 2.492(2) . ?
Ag5 S3 2.487(2) . ?
Ag5 O1 2.348(8) . ?
Ag6 S1 2.523(2) . ?
Ag6 S3 2.579(3) 7_566 ?
Ag6 O5 2.464(8) . ?
Ag6 N2 2.323(9) . ?
S1 C32 1.870(10) . ?
S2 C4 1.888(10) . ?
S3 C3 1.900(10) . ?
S4 C17 1.754(10) . ?
S4 C21 1.759(11) . ?
F1 C12 1.329(14) . ?
F2 C27 1.335(15) . ?
F3 C12 1.361(15) . ?
F4 C12 1.340(13) . ?
F5 C27 1.341(13) . ?
F6 C28 1.329(15) . ?
F7 C28 1.325(15) . ?
O1 C14 1.262(13) . ?
O2 C11 1.245(17) . ?
F8 C28 1.334(15) . ?
O3 C1 1.243(14) . ?
O4 C14 1.237(14) . ?
O5 C1 1.216(15) . ?
N1 C2 1.324(14) . ?
N1 C7 1.338(15) . ?
O6 C11 1.264(16) . ?
N2 C18 1.318(15) . ?
N2 C19 1.364(15) . ?
F9 C27 1.312(17) . ?
C3 C9 1.490(16) . ?
C3 C26 1.517(14) . ?
C3 C29 1.515(16) . ?
N4 C5 1.143(15) . ?
C1 C27 1.563(14) . ?
C2 H2 0.9300 . ?
C2 C10 1.387(15) . ?
C32 C13 1.480(16) . ?
C32 C23 1.559(15) . ?
C32 C25 1.533(17) . ?
C4 C8 1.504(16) . ?
C4 C16 1.532(15) . ?
C4 C20 1.512(16) . ?
C5 C30 1.451(16) . ?
C6 H6 0.9300 . ?
C6 C7 1.379(15) . ?
C6 C17 1.370(16) . ?
C7 H7 0.9300 . ?
C8 H8A 0.9600 . ?
C8 H8B 0.9600 . ?
C8 H8C 0.9600 . ?
N5 C24 1.151(19) . ?
C9 H9A 0.9600 . ?
C9 H9B 0.9600 . ?
C9 H9C 0.9600 . ?
C10 H10 0.9300 . ?
C10 C17 1.425(16) . ?
C11 C28 1.527(17) . ?
C12 C14 1.526(16) . ?
C13 H13A 0.9600 . ?
C13 H13B 0.9600 . ?
C13 H13C 0.9600 . ?
C15 H15 0.9300 . ?
C15 C18 1.414(15) . ?
C15 C21 1.367(16) . ?
C16 H16A 0.9600 . ?
C16 H16B 0.9600 . ?
C16 H16C 0.9600 . ?
C18 H18 0.9300 . ?
C19 H19 0.9300 . ?
C19 C22 1.394(16) . ?
C20 H20A 0.9600 . ?
C20 H20B 0.9600 . ?
C20 H20C 0.9600 . ?
C21 C22 1.399(16) . ?
C22 H22 0.9300 . ?
C23 H23A 0.9600 . ?
C23 H23B 0.9600 . ?
C23 H23C 0.9600 . ?
C24 C31 1.42(2) . ?
C25 H25A 0.9600 . ?
C25 H25B 0.9600 . ?
C25 H25C 0.9600 . ?
C26 H26A 0.9600 . ?
C26 H26B 0.9600 . ?
C26 H26C 0.9600 . ?
C29 H29A 0.9600 . ?
C29 H29B 0.9600 . ?
C29 H29C 0.9600 . ?
C30 H30A 0.9600 . ?
C30 H30B 0.9600 . ?
C30 H30C 0.9600 . ?
C31 H31A 0.9600 . ?
C31 H31B 0.9600 . ?
C31 H31C 0.9600 . ?

loop_
_geom_torsion_atom_site_label_1
_geom_torsion_atom_site_label_2
_geom_torsion_atom_site_label_3
_geom_torsion_atom_site_label_4
_geom_torsion
_geom_torsion_site_symmetry_1
_geom_torsion_site_symmetry_2
_geom_torsion_site_symmetry_3
_geom_torsion_site_symmetry_4
_geom_torsion_publ_flag
Ag1 S1 C32 C13 60.1(8) 2_655 . . . ?
Ag1 S1 C32 C23 179.7(7) 2_655 . . . ?
Ag1 S1 C32 C25 -62.1(8) 2_655 . . . ?
Ag1 S2 C4 C8 47.0(8) 8_466 . . . ?
Ag1 S2 C4 C16 -71.8(7) 8_466 . . . ?
Ag1 S2 C4 C20 168.9(7) 8_466 . . . ?
Ag1 O4 C14 O1 -19.7(18) 8_466 . . . ?
Ag1 O4 C14 C12 159.5(8) 8_466 . . . ?
Ag1 N1 C2 C10 165.9(9) . . . . ?
Ag1 N1 C7 C6 -167.4(8) . . . . ?
Ag2 S1 C32 C13 143.8(7) . . . . ?
Ag2 S1 C32 C23 -96.5(8) . . . . ?
Ag2 S1 C32 C25 21.7(9) . . . . ?
Ag2 S3 C3 C9 -156.1(6) . . . . ?
Ag2 S3 C3 C26 -35.8(8) . . . . ?
Ag2 S3 C3 C29 82.9(8) . . . . ?
Ag2 O2 C11 O6 -1(2) . . . . ?
Ag2 O2 C11 C28 -174.6(8) . . . . ?
Ag3 S1 C32 C13 -141.5(7) . . . . ?
Ag3 S1 C32 C23 -21.8(9) . . . . ?
Ag3 S1 C32 C25 96.3(8) . . . . ?
Ag3 S2 C4 C8 -139.5(7) . . . . ?
Ag3 S2 C4 C16 101.7(7) . . . . ?
Ag3 S2 C4 C20 -17.6(9) . . . . ?
Ag3 O3 C1 O5 -30.8(16) . . . . ?
Ag3 O3 C1 C27 149.4(7) . . . . ?
Ag3 O6 C11 O2 1(2) . . . . ?
Ag3 O6 C11 C28 174.8(8) . . . . ?
Ag4 S2 C4 C8 131.1(7) . . . . ?
Ag4 S2 C4 C16 12.2(8) . . . . ?
Ag4 S2 C4 C20 -107.0(8) . . . . ?
Ag4 S3 C3 C9 -64.9(8) 7_566 . . . ?
Ag4 S3 C3 C26 55.3(8) 7_566 . . . ?
Ag4 S3 C3 C29 174.0(6) 7_566 . . . ?
Ag5 S2 C4 C8 -33.2(9) . . . . ?
Ag5 S2 C4 C16 -152.0(6) . . . . ?
Ag5 S2 C4 C20 88.7(8) . . . . ?
Ag5 S3 C3 C9 117.1(7) . . . . ?
Ag5 S3 C3 C26 -122.7(7) . . . . ?
Ag5 S3 C3 C29 -4.0(9) . . . . ?
Ag5 O1 C14 O4 8.0(14) . . . . ?
Ag5 O1 C14 C12 -171.3(7) . . . . ?
Ag6 S1 C32 C13 -59.2(8) . . . . ?
Ag6 S1 C32 C23 60.5(8) . . . . ?
Ag6 S1 C32 C25 178.7(7) . . . . ?
Ag6 S3 C3 C9 21.4(8) 7_566 . . . ?
Ag6 S3 C3 C26 141.6(7) 7_566 . . . ?
Ag6 S3 C3 C29 -99.7(8) 7_566 . . . ?
Ag6 O5 C1 O3 -10.8(17) . . . . ?
Ag6 O5 C1 C27 168.9(7) . . . . ?
Ag6 N2 C18 C15 -170.1(7) . . . . ?
Ag6 N2 C19 C22 167.6(7) . . . . ?
S4 C21 C22 C19 177.7(7) . . . . ?
F1 C12 C14 O1 -159.4(10) . . . . ?
F1 C12 C14 O4 21.3(14) . . . . ?
F3 C12 C14 O1 82.4(11) . . . . ?
F3 C12 C14 O4 -97.0(12) . . . . ?
F4 C12 C14 O1 -35.5(14) . . . . ?
F4 C12 C14 O4 145.1(11) . . . . ?
O2 C11 C28 F6 -123.6(12) . . . . ?
O2 C11 C28 F7 -2.9(17) . . . . ?
O2 C11 C28 F8 118.6(13) . . . . ?
O3 C1 C27 F2 134.0(11) . . . . ?
O3 C1 C27 F5 -108.3(12) . . . . ?
O3 C1 C27 F9 12.4(15) . . . . ?
O5 C1 C27 F2 -45.8(14) . . . . ?
O5 C1 C27 F5 71.9(13) . . . . ?
O5 C1 C27 F9 -167.3(11) . . . . ?
N1 C2 C10 C17 1.4(17) . . . . ?
O6 C11 C28 F6 61.8(15) . . . . ?
O6 C11 C28 F7 -177.5(11) . . . . ?
O6 C11 C28 F8 -56.1(15) . . . . ?
N2 C19 C22 C21 2.4(14) . . . . ?
C2 N1 C7 C6 0.5(16) . . . . ?
C2 C10 C17 S4 -177.2(9) . . . . ?
C2 C10 C17 C6 1.0(16) . . . . ?
C7 N1 C2 C10 -2.2(16) . . . . ?
C7 C6 C17 S4 175.8(9) . . . . ?
C7 C6 C17 C10 -2.5(16) . . . . ?
C15 C21 C22 C19 1.7(13) . . . . ?
C17 S4 C21 C15 -62.2(9) . . . . ?
C17 S4 C21 C22 121.9(8) . . . . ?
C17 C6 C7 N1 1.8(17) . . . . ?
C18 N2 C19 C22 -3.8(14) . . . . ?
C18 C15 C21 S4 180.0(7) . . . . ?
C18 C15 C21 C22 -4.2(13) . . . . ?
C19 N2 C18 C15 1.1(14) . . . . ?
C21 S4 C17 C6 177.4(9) . . . . ?
C21 S4 C17 C10 -4.4(11) . . . . ?
C21 C15 C18 N2 2.9(14) . . . . ?

loop_
_exptl_oxdiff_crystal_face_indexfrac_h
_exptl_oxdiff_crystal_face_indexfrac_k
_exptl_oxdiff_crystal_face_indexfrac_l
_exptl_oxdiff_crystal_face_x
_exptl_oxdiff_crystal_face_y
_exptl_oxdiff_crystal_face_z
5.1652 2.1275 12.3213 0.1715 0.8827 -0.4375
-5.1652 -2.1275 -12.3213 -0.1715 -0.8827 0.4375
-12.2217 -6.0799 4.6710 -0.1032 -0.5309 -0.8411
8.1324 4.2910 -11.0438 -0.0023 -0.0122 0.9999
9.2935 -5.9312 -9.1356 -0.7591 -0.0133 0.6509
-0.0054 12.0885 -3.5472 0.8479 0.0149 0.5299
-3.2442 -10.5851 6.9093 -0.6225 -0.0109 -0.7825
-9.0465 6.7335 8.6106 0.8062 0.0142 -0.5914
10.5762 4.9143 7.1793 0.1897 0.9762 0.1054
-13.7536 4.4518 1.8670 0.6751 -0.5868 -0.4472
-4.2270 9.8843 -7.1649 0.7460 -0.4134 0.5222
-4.4634 -10.4180 -6.0735 -0.7268 -0.6779 -0.1104
3.8713 10.1505 6.9241 0.7308 0.6816 0.0363
-0.9219 6.5943 11.7425 0.6378 0.5949 -0.4892
10.9333 -2.1019 8.1763 -0.3228 0.9372 -0.1321
